data_7207328
loop_
_publ_author_name
'Ding, Fu'
'Song, Xiao'
'Jiang, Bing'
'Smet, Philippe F.'
'Poelman, Dirk'
'Xiong, Gang'
'Wu, Yong-Li'
'Gao, En-Jun'
'Verpoort, Francis'
'Sun, Ya-Guang'

_publ_section_title
;
 Two new Ln/Ag heterometallic-based conversion phosphors constructed by
 1H-benzimidazole-5,6-dicarboxylic acid
;
_journal_issue 5
_journal_name_full CrystEngComm
_journal_page_first 1753
_journal_paper_doi 10.1039/c1ce06012k
_journal_volume 14
_journal_year 2012
_chemical_formula_sum 'C18 H14 Ag Ho N4 O11'
_chemical_formula_weight 735.13
_chemical_name_systematic
;
?
;
_space_group_IT_number 9
_symmetry_cell_setting monoclinic
_symmetry_space_group_name_Hall 'C -2yc'
_symmetry_space_group_name_H-M 'C 1 c 1'
_atom_sites_solution_hydrogens geom
_atom_sites_solution_primary direct
_atom_sites_solution_secondary difmap
_audit_creation_method SHELXL-97
_cell_angle_alpha 90.00
_cell_angle_beta 114.50(3)
_cell_angle_gamma 90.00
_cell_formula_units_Z 4
_cell_length_a 10.081(2)
_cell_length_b 22.229(4)
_cell_length_c 9.4620(19)
_cell_measurement_temperature 293(2)
_cell_volume 1929.4(8)
_computing_cell_refinement 'Bruker XSCANS'
_computing_data_collection 'Bruker XSCANS'
_computing_data_reduction 'Bruker SHELXTL'
_computing_molecular_graphics 'Bruker SHELXTL'
_computing_publication_material 'Bruker SHELXTL'
_computing_structure_refinement 'SHELXL-97 (Sheldrick, 1997)'
_computing_structure_solution 'SHELXS-97 (Sheldrick, 1990)'
_diffrn_ambient_temperature 293(2)
_diffrn_measured_fraction_theta_full 0.990
_diffrn_measured_fraction_theta_max 0.990
_diffrn_measurement_device_type 'Bruker P4'
_diffrn_measurement_method '\w scans'
_diffrn_radiation_monochromator graphite
_diffrn_radiation_source 'fine-focus sealed tube'
_diffrn_radiation_type MoK\a
_diffrn_radiation_wavelength 0.71073
_diffrn_reflns_av_R_equivalents 0.0226
_diffrn_reflns_av_sigmaI/netI 0.0488
_diffrn_reflns_limit_h_max 13
_diffrn_reflns_limit_h_min -13
_diffrn_reflns_limit_k_max 28
_diffrn_reflns_limit_k_min -19
_diffrn_reflns_limit_l_max 12
_diffrn_reflns_limit_l_min -12
_diffrn_reflns_number 7279
_diffrn_reflns_theta_full 27.48
_diffrn_reflns_theta_max 27.48
_diffrn_reflns_theta_min 3.53
_exptl_absorpt_coefficient_mu 5.165
_exptl_absorpt_correction_T_max 0.7823
_exptl_absorpt_correction_T_min 0.5113
_exptl_absorpt_correction_type multi-scan
_exptl_absorpt_process_details SADABS
_exptl_crystal_colour 0
_exptl_crystal_density_diffrn 2.531
_exptl_crystal_density_method 'not measured'
_exptl_crystal_description 0
_exptl_crystal_F_000 1408
_exptl_crystal_size_max 0.15
_exptl_crystal_size_mid 0.10
_exptl_crystal_size_min 0.05
_refine_diff_density_max 0.811
_refine_diff_density_min -1.108
_refine_diff_density_rms 0.109
_refine_ls_abs_structure_details 'Flack H D (1983), Acta Cryst. A39, 876-881'
_refine_ls_abs_structure_Flack 0.028(7)
_refine_ls_extinction_method none
_refine_ls_goodness_of_fit_ref 0.973
_refine_ls_hydrogen_treatment NONE
_refine_ls_matrix_type full
_refine_ls_number_parameters 316
_refine_ls_number_reflns 4288
_refine_ls_number_restraints 2
_refine_ls_restrained_S_all 0.973
_refine_ls_R_factor_all 0.0217
_refine_ls_R_factor_gt 0.0213
_refine_ls_shift/su_max 0.045
_refine_ls_shift/su_mean 0.008
_refine_ls_structure_factor_coef Fsqd
_refine_ls_weighting_details 'calc w=1/[\s^2^(Fo^2^)+(0.0188P)^2^+0.0000P] where P=(Fo^2^+2Fc^2^)/3'
_refine_ls_weighting_scheme calc
_refine_ls_wR_factor_gt 0.0525
_refine_ls_wR_factor_ref 0.0527
_reflns_number_gt 4247
_reflns_number_total 4288
_reflns_threshold_expression >2sigma(I)
_cod_data_source_file c1ce06012k.txt
_cod_data_source_block c090223a
_cod_depositor_comments
;
The following automatic conversions were performed:

'_symmetry_cell_setting' value 'Monoclinic' changed to 'monoclinic'
according to /home/saulius/struct/CIF-dictionaries/cif_core.dic
dictionary named 'cif_core.dic' version 2.4.1 from
2010-06-29.

'_exptl_absorpt_correction_type' value 'MULTI-SCAN'
changed to 'multi-scan' according to
/home/saulius/struct/CIF-dictionaries/cif_core.dic dictionary named
'cif_core.dic' version 2.4.1 from 2010-06-29.

Automatic conversion script
Id: cif_fix_values 1715 2011-07-08 13:25:40Z adriana 
;
_cod_original_cell_volume 1929.4(6)
_cod_original_sg_symbol_H-M Cc
_cod_database_code 7207328

loop_
_symmetry_equiv_pos_as_xyz
'x, y, z'
'x, -y, z+1/2'
'x+1/2, y+1/2, z'
'x+1/2, -y+1/2, z+1/2'

loop_
_atom_site_label
_atom_site_type_symbol
_atom_site_fract_x
_atom_site_fract_y
_atom_site_fract_z
_atom_site_U_iso_or_equiv
_atom_site_adp_type
_atom_site_occupancy
_atom_site_symmetry_multiplicity
_atom_site_calc_flag
_atom_site_refinement_flags
O5 O 0.5001(4) 0.16486(14) 0.5483(4) 0.0203(7) Uani 1 1 d .
O6 O 0.3663(3) 0.16447(14) 0.6808(3) 0.0170(7) Uani 1 1 d .
C16 C 0.4070(4) 0.14020(19) 0.5878(5) 0.0144(9) Uani 1 1 d .
Ho1 Ho 0.06258(3) 0.255091(7) 0.23020(3) 0.01351(5) Uani 1 1 d .
Ag1 Ag 0.11533(4) 0.586748(18) 0.41219(4) 0.02697(10) Uani 1 1 d .
O1 O 0.1431(4) 0.33071(16) 0.4191(4) 0.0234(8) Uani 1 1 d .
O2 O 0.3372(3) 0.28312(15) 0.5764(3) 0.0232(8) Uani 1 1 d .
O3 O 0.4643(4) 0.27488(16) 0.8996(4) 0.0241(7) Uani 1 1 d .
O4 O 0.3337(6) 0.32200(18) 1.0015(5) 0.0516(13) Uani 1 1 d .
O7 O 0.1231(4) 0.09870(14) 0.1241(3) 0.0228(7) Uani 1 1 d .
O8 O 0.1782(3) 0.16278(13) 0.3199(3) 0.0187(7) Uani 1 1 d .
O9 O 0.0735(4) 0.21000(15) -0.0043(3) 0.0238(8) Uani 1 1 d .
H9A H 0.1555 0.2008 -0.0039 0.029 Uiso 1 1 d R
H9B H -0.0045 0.2038 -0.0851 0.029 Uiso 1 1 d R
O12 O 0.2975(3) 0.27386(17) 0.2418(4) 0.0246(7) Uani 1 1 d .
H12A H 0.3725 0.2616 0.3191 0.030 Uiso 1 1 d R
H12B H 0.3070 0.2931 0.1690 0.030 Uiso 1 1 d R
N1 N 0.4250(5) 0.54184(17) 0.8764(4) 0.0228(9) Uani 1 1 d .
H1A H 0.4834 0.5533 0.9680 0.027 Uiso 1 1 calc R
N2 N 0.2692(4) 0.54701(18) 0.6297(4) 0.0206(9) Uani 1 1 d .
N3 N 0.4675(4) -0.08053(16) 0.6704(4) 0.0174(8) Uani 1 1 d .
N4 N 0.3280(5) -0.10289(18) 0.4253(4) 0.0252(9) Uani 1 1 d .
H4A H 0.2844 -0.1242 0.3430 0.030 Uiso 1 1 calc R
C1 C 0.3491(6) 0.5774(2) 0.7561(6) 0.0262(11) Uani 1 1 d .
H1 H 0.3523 0.6192 0.7611 0.031 Uiso 1 1 calc R
C2 C 0.2945(5) 0.48746(19) 0.6693(5) 0.0150(9) Uani 1 1 d .
C3 C 0.2460(5) 0.4359(2) 0.5812(5) 0.0151(9) Uani 1 1 d .
H3 H 0.1838 0.4384 0.4763 0.018 Uiso 1 1 calc R
C4 C 0.2912(5) 0.3804(2) 0.6511(5) 0.0141(9) Uani 1 1 d .
C5 C 0.2532(5) 0.32777(19) 0.5420(5) 0.0137(9) Uani 1 1 d .
C6 C 0.3755(5) 0.3766(2) 0.8135(5) 0.0136(8) Uani 1 1 d .
C7 C 0.3929(5) 0.3193(2) 0.9099(5) 0.0179(9) Uani 1 1 d .
C8 C 0.4267(5) 0.4275(2) 0.9006(5) 0.0189(10) Uani 1 1 d .
H8 H 0.4833 0.4252 1.0070 0.023 Uiso 1 1 calc R
C9 C 0.3918(5) 0.4828(2) 0.8257(5) 0.0178(9) Uani 1 1 d .
C10 C 0.4177(5) -0.1238(2) 0.5661(5) 0.0223(10) Uani 1 1 d .
H10 H 0.4418 -0.1642 0.5875 0.027 Uiso 1 1 calc R
C11 C 0.3184(5) -0.04123(19) 0.4363(5) 0.0168(9) Uani 1 1 d .
C12 C 0.2434(5) 0.0031(2) 0.3295(5) 0.0161(9) Uani 1 1 d .
H12 H 0.1807 -0.0068 0.2281 0.019 Uiso 1 1 calc R
C13 C 0.2647(5) 0.06254(18) 0.3788(5) 0.0131(8) Uani 1 1 d .
C14 C 0.1827(4) 0.11155(19) 0.2656(5) 0.0147(9) Uani 1 1 d .
C15 C 0.3609(5) 0.07645(18) 0.5314(5) 0.0128(8) Uani 1 1 d .
C17 C 0.4312(5) 0.0321(2) 0.6392(5) 0.0182(9) Uani 1 1 d .
H17 H 0.4929 0.0417 0.7411 0.022 Uiso 1 1 calc R
C18 C 0.4059(5) -0.0281(2) 0.5894(5) 0.0158(9) Uani 1 1 d .
O10 O 0.1372(5) 0.7704(3) 0.2429(6) 0.0632(14) Uani 1 1 d .
H10A H 0.1841 0.7848 0.1940 0.076 Uiso 1 1 d R
H10B H 0.1827 0.7582 0.3358 0.076 Uiso 1 1 d R

loop_
_atom_site_aniso_label
_atom_site_aniso_U_11
_atom_site_aniso_U_22
_atom_site_aniso_U_33
_atom_site_aniso_U_23
_atom_site_aniso_U_13
_atom_site_aniso_U_12
O5 0.0196(16) 0.0190(19) 0.0248(17) -0.0071(15) 0.0118(14) -0.0090(15)
O6 0.0214(18) 0.0112(16) 0.0197(16) -0.0013(12) 0.0099(14) -0.0003(12)
C16 0.014(2) 0.012(2) 0.0099(19) -0.0014(15) -0.0020(17) 0.0035(17)
Ho1 0.01527(9) 0.01148(9) 0.01345(8) 0.00013(9) 0.00564(7) -0.00041(10)
Ag1 0.02608(17) 0.0328(2) 0.01942(15) 0.00141(15) 0.00683(13) 0.00052(16)
O1 0.022(2) 0.022(2) 0.0167(16) -0.0051(15) -0.0005(15) 0.0040(15)
O2 0.0271(18) 0.0158(18) 0.0213(16) -0.0035(13) 0.0045(15) 0.0075(14)
O3 0.034(2) 0.0161(18) 0.0290(18) 0.0035(14) 0.0201(16) 0.0065(15)
O4 0.108(4) 0.026(2) 0.061(3) 0.015(2) 0.075(3) 0.020(2)
O7 0.0291(18) 0.0198(17) 0.0129(15) -0.0014(12) 0.0022(14) -0.0001(14)
O8 0.0204(16) 0.0123(16) 0.0175(15) -0.0001(12) 0.0021(13) 0.0048(13)
O9 0.0221(17) 0.031(2) 0.0150(15) -0.0043(13) 0.0039(13) 0.0072(15)
O12 0.0155(16) 0.035(2) 0.0220(17) 0.0083(15) 0.0069(14) -0.0023(15)
N1 0.032(2) 0.017(2) 0.0171(19) -0.0074(15) 0.0080(17) -0.0075(17)
N2 0.025(2) 0.016(2) 0.0213(19) -0.0002(15) 0.0093(17) 0.0000(16)
N3 0.0209(19) 0.0103(19) 0.0223(18) 0.0038(14) 0.0103(16) 0.0031(15)
N4 0.034(2) 0.016(2) 0.022(2) -0.0058(16) 0.0083(18) -0.0004(18)
C1 0.035(3) 0.016(3) 0.028(3) -0.003(2) 0.015(2) -0.006(2)
C2 0.019(2) 0.009(2) 0.018(2) 0.0011(16) 0.0088(18) -0.0002(17)
C3 0.014(2) 0.018(2) 0.0104(19) 0.0014(16) 0.0016(16) -0.0007(17)
C4 0.0096(18) 0.017(2) 0.015(2) -0.0025(16) 0.0046(16) -0.0028(16)
C5 0.016(2) 0.012(2) 0.014(2) 0.0014(16) 0.0078(17) -0.0014(17)
C6 0.019(2) 0.011(2) 0.0150(19) -0.0006(16) 0.0105(17) 0.0029(17)
C7 0.026(2) 0.016(2) 0.015(2) 0.0058(17) 0.0119(19) 0.0002(19)
C8 0.018(2) 0.026(3) 0.0113(19) -0.0005(17) 0.0049(17) 0.0011(19)
C9 0.022(2) 0.018(2) 0.017(2) -0.0041(17) 0.0118(18) -0.0033(18)
C10 0.023(2) 0.020(3) 0.023(2) 0.0028(19) 0.0086(19) 0.002(2)
C11 0.020(2) 0.009(2) 0.021(2) -0.0032(17) 0.0074(19) 0.0014(17)
C12 0.017(2) 0.016(2) 0.0143(19) -0.0006(16) 0.0050(17) -0.0024(17)
C13 0.0114(19) 0.012(2) 0.017(2) -0.0013(16) 0.0063(17) -0.0008(16)
C14 0.013(2) 0.012(2) 0.019(2) -0.0039(16) 0.0074(17) 0.0006(16)
C15 0.017(2) 0.007(2) 0.017(2) -0.0003(16) 0.0101(17) -0.0023(16)
C17 0.016(2) 0.021(3) 0.016(2) -0.0037(18) 0.0056(18) 0.0013(18)
C18 0.022(2) 0.012(2) 0.019(2) -0.0001(16) 0.0146(19) 0.0006(18)
O10 0.040(3) 0.118(4) 0.037(3) 0.009(3) 0.021(2) 0.012(3)

loop_
_atom_type_symbol
_atom_type_description
_atom_type_scat_dispersion_real
_atom_type_scat_dispersion_imag
_atom_type_scat_source
C C 0.0033 0.0016 'International Tables Vol C Tables 4.2.6.8 and 6.1.1.4'
H H 0.0000 0.0000 'International Tables Vol C Tables 4.2.6.8 and 6.1.1.4'
Ag Ag -0.8971 1.1015 'International Tables Vol C Tables 4.2.6.8 and 6.1.1.4'
Ho Ho -0.2175 4.6783 'International Tables Vol C Tables 4.2.6.8 and 6.1.1.4'
N N 0.0061 0.0033 'International Tables Vol C Tables 4.2.6.8 and 6.1.1.4'
O O 0.0106 0.0060 'International Tables Vol C Tables 4.2.6.8 and 6.1.1.4'

loop_
_geom_angle_atom_site_label_1
_geom_angle_atom_site_label_2
_geom_angle_atom_site_label_3
_geom_angle
_geom_angle_site_symmetry_1
_geom_angle_site_symmetry_3
C16 O5 Ho1 96.7(3) . 4
C16 O5 Ag1 112.4(3) . 3_545
Ho1 O5 Ag1 142.43(14) 4 3_545
C16 O6 Ho1 88.6(3) . 4
O6 C16 O5 121.6(4) . .
O6 C16 C15 120.9(4) . .
O5 C16 C15 117.1(4) . .
O6 C16 Ho1 65.4(2) . 4
O5 C16 Ho1 56.7(2) . 4
C15 C16 Ho1 165.5(3) . 4
O2 Ho1 O3 74.68(12) 4_454 4_454
O2 Ho1 O1 133.57(13) 4_454 .
O3 Ho1 O1 77.84(13) 4_454 .
O2 Ho1 O8 96.83(12) 4_454 .
O3 Ho1 O8 77.71(12) 4_454 .
O1 Ho1 O8 112.97(11) . .
O2 Ho1 O12 143.66(12) 4_454 .
O3 Ho1 O12 136.92(12) 4_454 .
O1 Ho1 O12 79.28(13) . .
O8 Ho1 O12 78.40(12) . .
O2 Ho1 O5 85.54(12) 4_454 4_454
O3 Ho1 O5 131.31(12) 4_454 4_454
O1 Ho1 O5 85.35(10) . 4_454
O8 Ho1 O5 149.77(12) . 4_454
O12 Ho1 O5 81.99(12) . 4_454
O2 Ho1 O9 71.47(12) 4_454 .
O3 Ho1 O9 134.20(12) 4_454 .
O1 Ho1 O9 147.59(13) . .
O8 Ho1 O9 76.68(11) . .
O12 Ho1 O9 72.38(12) . .
O5 Ho1 O9 75.57(11) 4_454 .
O2 Ho1 O6 69.86(11) 4_454 4_454
O3 Ho1 O6 78.85(12) 4_454 4_454
O1 Ho1 O6 68.59(11) . 4_454
O8 Ho1 O6 155.45(11) . 4_454
O12 Ho1 O6 124.66(11) . 4_454
O5 Ho1 O6 52.51(11) 4_454 4_454
O9 Ho1 O6 115.88(10) . 4_454
O2 Ho1 C16 78.11(12) 4_454 4_454
O3 Ho1 C16 104.89(13) 4_454 4_454
O1 Ho1 C16 73.73(12) . 4_454
O8 Ho1 C16 173.28(11) . 4_454
O12 Ho1 C16 102.99(13) . 4_454
O5 Ho1 C16 26.58(12) 4_454 4_454
O9 Ho1 C16 97.38(12) . 4_454
O6 Ho1 C16 26.06(11) 4_454 4_454
N3 Ag1 N2 151.90(14) 4_454 .
N3 Ag1 O5 107.64(13) 4_454 3_455
N2 Ag1 O5 95.08(13) . 3_455
C5 O1 Ho1 125.0(3) . .
C5 O2 Ho1 147.2(3) . 4
C7 O3 Ho1 135.3(3) . 4
C14 O8 Ho1 138.0(3) . .
Ho1 O9 H9A 119.8 . .
Ho1 O9 H9B 120.2 . .
H9A O9 H9B 120.0 . .
Ho1 O12 H12A 120.0 . .
Ho1 O12 H12B 120.0 . .
H12A O12 H12B 120.0 . .
C1 N1 C9 107.1(4) . .
C1 N1 H1A 126.4 . .
C9 N1 H1A 126.4 . .
C1 N2 C2 105.8(4) . .
C1 N2 Ag1 125.2(3) . .
C2 N2 Ag1 128.8(3) . .
C10 N3 C18 104.7(4) . .
C10 N3 Ag1 128.9(3) . 4
C18 N3 Ag1 126.3(3) . 4
C10 N4 C11 107.9(4) . .
C10 N4 H4A 126.0 . .
C11 N4 H4A 126.0 . .
N2 C1 N1 112.9(4) . .
N2 C1 H1 123.5 . .
N1 C1 H1 123.5 . .
N2 C2 C3 131.1(4) . .
N2 C2 C9 109.3(4) . .
C3 C2 C9 119.6(4) . .
C4 C3 C2 119.1(4) . .
C4 C3 H3 120.4 . .
C2 C3 H3 120.4 . .
C3 C4 C6 120.2(4) . .
C3 C4 C5 115.2(4) . .
C6 C4 C5 124.5(4) . .
O1 C5 O2 122.2(4) . .
O1 C5 C4 118.7(4) . .
O2 C5 C4 119.0(4) . .
C8 C6 C4 120.6(4) . .
C8 C6 C7 114.0(4) . .
C4 C6 C7 124.3(4) . .
O3 C7 O4 123.5(4) . .
O3 C7 C6 122.5(4) . .
O4 C7 C6 113.9(4) . .
C9 C8 C6 118.2(4) . .
C9 C8 H8 120.9 . .
C6 C8 H8 120.9 . .
C8 C9 N1 133.3(4) . .
C8 C9 C2 121.6(4) . .
N1 C9 C2 104.9(4) . .
N3 C10 N4 112.3(4) . .
N3 C10 H10 123.8 . .
N4 C10 H10 123.8 . .
N4 C11 C12 133.1(4) . .
N4 C11 C18 104.7(4) . .
C12 C11 C18 122.2(4) . .
C13 C12 C11 118.0(4) . .
C13 C12 H12 121.0 . .
C11 C12 H12 121.0 . .
C12 C13 C15 120.1(4) . .
C12 C13 C14 119.0(4) . .
C15 C13 C14 120.9(4) . .
O8 C14 O7 124.1(4) . .
O8 C14 C13 117.7(4) . .
O7 C14 C13 118.2(4) . .
C17 C15 C13 121.8(4) . .
C17 C15 C16 114.7(4) . .
C13 C15 C16 123.3(4) . .
C15 C17 C18 117.7(4) . .
C15 C17 H17 121.2 . .
C18 C17 H17 121.1 . .
N3 C18 C11 110.3(4) . .
N3 C18 C17 129.4(4) . .
C11 C18 C17 120.1(4) . .
H10A O10 H10B 120.0 . .

loop_
_geom_bond_atom_site_label_1
_geom_bond_atom_site_label_2
_geom_bond_distance
_geom_bond_site_symmetry_2
O5 C16 1.269(6) .
O5 Ho1 2.372(3) 4
O5 Ag1 2.695(4) 3_545
O6 C16 1.238(5) .
O6 Ho1 2.562(3) 4
C16 C15 1.518(6) .
C16 Ho1 2.818(4) 4
Ho1 O2 2.294(3) 4_454
Ho1 O3 2.305(3) 4_454
Ho1 O1 2.340(3) .
Ho1 O8 2.339(3) .
Ho1 O12 2.362(3) .
Ho1 O5 2.372(3) 4_454
Ho1 O9 2.479(3) .
Ho1 O6 2.562(3) 4_454
Ho1 C16 2.818(4) 4_454
Ag1 N3 2.156(4) 4_454
Ag1 N2 2.185(4) .
Ag1 O5 2.695(4) 3_455
O1 C5 1.232(5) .
O2 C5 1.257(5) .
O2 Ho1 2.294(3) 4
O3 C7 1.250(5) .
O3 Ho1 2.305(3) 4
O4 C7 1.240(6) .
O7 C14 1.252(5) .
O8 C14 1.258(5) .
O9 H9A 0.8499 .
O9 H9B 0.8499 .
O12 H12A 0.8499 .
O12 H12B 0.8501 .
N1 C1 1.335(6) .
N1 C9 1.390(6) .
N1 H1A 0.8600 .
N2 C1 1.318(6) .
N2 C2 1.371(6) .
N3 C10 1.319(6) .
N3 C18 1.391(6) .
N3 Ag1 2.156(4) 4
N4 C10 1.345(6) .
N4 C11 1.381(5) .
N4 H4A 0.8600 .
C1 H1 0.9300 .
C2 C3 1.383(6) .
C2 C9 1.400(6) .
C3 C4 1.384(6) .
C3 H3 0.9300 .
C4 C6 1.417(6) .
C4 C5 1.501(6) .
C6 C8 1.369(6) .
C6 C7 1.533(6) .
C8 C9 1.388(6) .
C8 H8 0.9300 .
C10 H10 0.9300 .
C11 C12 1.388(6) .
C11 C18 1.379(6) .
C12 C13 1.389(6) .
C12 H12 0.9300 .
C13 C15 1.400(6) .
C13 C14 1.511(6) .
C15 C17 1.385(6) .
C17 C18 1.406(6) .
C17 H17 0.9300 .
O10 H10A 0.8500 .
O10 H10B 0.8500 .

loop_
_geom_torsion_atom_site_label_1
_geom_torsion_atom_site_label_2
_geom_torsion_atom_site_label_3
_geom_torsion_atom_site_label_4
_geom_torsion
_geom_torsion_site_symmetry_1
_geom_torsion_site_symmetry_4
Ho1 O6 C16 O5 -7.5(4) 4 .
Ho1 O6 C16 C15 165.1(3) 4 .
Ho1 O5 C16 O6 8.2(4) 4 .
Ag1 O5 C16 O6 163.8(3) 3_545 .
Ho1 O5 C16 C15 -164.7(3) 4 .
Ag1 O5 C16 C15 -9.1(4) 3_545 .
Ag1 O5 C16 Ho1 155.7(3) 3_545 4
O2 Ho1 O1 C5 139.5(3) 4_454 .
O3 Ho1 O1 C5 84.8(4) 4_454 .
O8 Ho1 O1 C5 14.0(4) . .
O12 Ho1 O1 C5 -58.4(4) . .
O5 Ho1 O1 C5 -141.1(4) 4_454 .
O9 Ho1 O1 C5 -87.6(4) . .
O6 Ho1 O1 C5 167.5(4) 4_454 .
C16 Ho1 O1 C5 -165.5(4) 4_454 .
O2 Ho1 O8 C14 42.6(5) 4_454 .
O3 Ho1 O8 C14 115.3(5) 4_454 .
O1 Ho1 O8 C14 -173.8(4) . .
O12 Ho1 O8 C14 -100.8(5) . .
O5 Ho1 O8 C14 -50.2(6) 4_454 .
O9 Ho1 O8 C14 -26.4(4) . .
O6 Ho1 O8 C14 97.7(5) 4_454 .
C16 Ho1 O8 C14 1.8(14) 4_454 .
N3 Ag1 N2 C1 172.3(4) 4_454 .
O5 Ag1 N2 C1 -43.3(4) 3_455 .
N3 Ag1 N2 C2 -13.8(6) 4_454 .
O5 Ag1 N2 C2 130.5(4) 3_455 .
C2 N2 C1 N1 -0.2(6) . .
Ag1 N2 C1 N1 174.8(3) . .
C9 N1 C1 N2 -0.4(6) . .
C1 N2 C2 C3 -176.2(5) . .
Ag1 N2 C2 C3 9.0(8) . .
C1 N2 C2 C9 0.7(5) . .
Ag1 N2 C2 C9 -174.0(3) . .
N2 C2 C3 C4 178.8(5) . .
C9 C2 C3 C4 2.1(7) . .
C2 C3 C4 C6 5.5(7) . .
C2 C3 C4 C5 -170.5(4) . .
Ho1 O1 C5 O2 2.0(6) . .
Ho1 O1 C5 C4 179.5(3) . .
Ho1 O2 C5 O1 163.0(4) 4 .
Ho1 O2 C5 C4 -14.5(8) 4 .
C3 C4 C5 O1 -29.2(6) . .
C6 C4 C5 O1 155.0(4) . .
C3 C4 C5 O2 148.4(4) . .
C6 C4 C5 O2 -27.4(7) . .
C3 C4 C6 C8 -7.1(7) . .
C5 C4 C6 C8 168.4(4) . .
C3 C4 C6 C7 160.9(4) . .
C5 C4 C6 C7 -23.6(7) . .
Ho1 O3 C7 O4 169.7(4) 4 .
Ho1 O3 C7 C6 -12.6(7) 4 .
C8 C6 C7 O3 -120.9(5) . .
C4 C6 C7 O3 70.4(6) . .
C8 C6 C7 O4 56.9(6) . .
C4 C6 C7 O4 -111.7(5) . .
C4 C6 C8 C9 0.9(7) . .
C7 C6 C8 C9 -168.2(4) . .
C6 C8 C9 N1 -179.6(5) . .
C6 C8 C9 C2 6.8(7) . .
C1 N1 C9 C8 -173.5(5) . .
C1 N1 C9 C2 0.8(5) . .
N2 C2 C9 C8 174.2(4) . .
C3 C2 C9 C8 -8.4(7) . .
N2 C2 C9 N1 -1.0(5) . .
C3 C2 C9 N1 176.4(4) . .
C18 N3 C10 N4 -0.5(5) . .
Ag1 N3 C10 N4 -179.2(3) 4 .
C11 N4 C10 N3 0.5(6) . .
C10 N4 C11 C12 179.8(5) . .
C10 N4 C11 C18 -0.2(5) . .
N4 C11 C12 C13 -176.5(5) . .
C18 C11 C12 C13 3.5(7) . .
C11 C12 C13 C15 0.8(7) . .
C11 C12 C13 C14 -179.1(4) . .
Ho1 O8 C14 O7 6.6(8) . .
Ho1 O8 C14 C13 -173.1(3) . .
C12 C13 C14 O8 164.7(4) . .
C15 C13 C14 O8 -15.2(6) . .
C12 C13 C14 O7 -15.0(6) . .
C15 C13 C14 O7 165.0(4) . .
C12 C13 C15 C17 -3.4(7) . .
C14 C13 C15 C17 176.5(4) . .
C12 C13 C15 C16 170.9(4) . .
C14 C13 C15 C16 -9.2(7) . .
O6 C16 C15 C17 -74.5(5) . .
O5 C16 C15 C17 98.5(5) . .
Ho1 C16 C15 C17 37.3(14) 4 .
O6 C16 C15 C13 110.9(5) . .
O5 C16 C15 C13 -76.2(5) . .
Ho1 C16 C15 C13 -137.4(10) 4 .
C13 C15 C17 C18 1.7(7) . .
C16 C15 C17 C18 -173.1(4) . .
C10 N3 C18 C11 0.4(5) . .
Ag1 N3 C18 C11 179.1(3) 4 .
C10 N3 C18 C17 -173.8(5) . .
Ag1 N3 C18 C17 4.9(7) 4 .
N4 C11 C18 N3 -0.1(5) . .
C12 C11 C18 N3 179.9(4) . .
N4 C11 C18 C17 174.7(4) . .
C12 C11 C18 C17 -5.3(7) . .
C15 C17 C18 N3 176.3(4) . .
C15 C17 C18 C11 2.5(7) . .
